data_7121830
loop_
_publ_author_name
'Zhang, Ping'
'Huo, Peng'
'Zhang, Xuan'
'Zhu, Qin-Yu'
'Dai, Jie'

_publ_section_title
;
 C-C to C[double bond, length as m-dash]C conversion within a
 supramolecular framework of tetrathiafulvalene: a confinement effect and
 an oxygen related dehydrogenation.
;
_journal_issue 53
_journal_name_full 'Chemical communications (Cambridge, England)'
_journal_page_first 7334
_journal_page_last 7337
_journal_paper_doi 10.1039/c8cc03197e
_journal_volume 54
_journal_year 2018
_chemical_formula_sum 'C34 H40 Mn N2 O14 S12'
_chemical_formula_weight 1140.34
_space_group_crystal_system monoclinic
_space_group_IT_number 14
_space_group_name_Hall '-P 2ybc'
_space_group_name_H-M_alt 'P 1 21/c 1'
_symmetry_space_group_name_Hall '-P 2ybc'
_symmetry_space_group_name_H-M 'P 1 21/c 1'
_atom_sites_solution_hydrogens mixed
_audit_creation_method SHELXL-2016/6
_audit_update_record
;
2018-04-18 deposited with the CCDC.
2018-06-07 downloaded from the CCDC.
;
_cell_angle_alpha 90
_cell_angle_beta 95.34(3)
_cell_angle_gamma 90
_cell_formula_units_Z 2
_cell_length_a 13.904(3)
_cell_length_b 10.668(2)
_cell_length_c 15.757(3)
_cell_measurement_reflns_used 8076
_cell_measurement_temperature 293(2)
_cell_measurement_theta_max 25.3
_cell_measurement_theta_min 3.1
_cell_volume 2327.1(8)
_computing_structure_refinement 'SHELXL-2016/6 (Sheldrick, 2016)'
_diffrn_ambient_temperature 293(2)
_diffrn_measured_fraction_theta_full 0.998
_diffrn_measured_fraction_theta_max 0.997
_diffrn_measurement_device_type 'Rigaku Saturn'
_diffrn_radiation_type MoK\a
_diffrn_radiation_wavelength 0.71073
_diffrn_reflns_av_R_equivalents 0.1173
_diffrn_reflns_av_unetI/netI 0.0992
_diffrn_reflns_Laue_measured_fraction_full 0.998
_diffrn_reflns_Laue_measured_fraction_max 0.997
_diffrn_reflns_limit_h_max 16
_diffrn_reflns_limit_h_min -16
_diffrn_reflns_limit_k_max 12
_diffrn_reflns_limit_k_min -12
_diffrn_reflns_limit_l_max 17
_diffrn_reflns_limit_l_min -18
_diffrn_reflns_number 20837
_diffrn_reflns_point_group_measured_fraction_full 0.998
_diffrn_reflns_point_group_measured_fraction_max 0.997
_diffrn_reflns_theta_full 25.242
_diffrn_reflns_theta_max 25.349
_diffrn_reflns_theta_min 3.102
_exptl_absorpt_coefficient_mu 0.886
_exptl_absorpt_correction_T_max 1.0000
_exptl_absorpt_correction_T_min 0.4073
_exptl_absorpt_correction_type multi-scan
_exptl_crystal_colour black
_exptl_crystal_density_diffrn 1.627
_exptl_crystal_description Block
_exptl_crystal_F_000 1174
_exptl_crystal_size_max 0.650
_exptl_crystal_size_mid 0.550
_exptl_crystal_size_min 0.300
_refine_diff_density_max 0.527
_refine_diff_density_min -0.475
_refine_diff_density_rms 0.083
_refine_ls_extinction_method none
_refine_ls_goodness_of_fit_ref 1.046
_refine_ls_hydrogen_treatment mixed
_refine_ls_matrix_type full
_refine_ls_number_parameters 300
_refine_ls_number_reflns 4240
_refine_ls_number_restraints 4
_refine_ls_restrained_S_all 1.045
_refine_ls_R_factor_all 0.1574
_refine_ls_R_factor_gt 0.1028
_refine_ls_shift/su_max 0.001
_refine_ls_shift/su_mean 0.000
_refine_ls_structure_factor_coef Fsqd
_refine_ls_weighting_details 'w=1/[\s^2^(Fo^2^)+(0.0020P)^2^+15.0000P] where P=(Fo^2^+2Fc^2^)/3'
_refine_ls_weighting_scheme calc
_refine_ls_wR_factor_gt 0.1512
_refine_ls_wR_factor_ref 0.1713
_reflns_Friedel_coverage 0.000
_reflns_number_gt 2896
_reflns_number_total 4240
_reflns_threshold_expression 'I > 2\s(I)'
_cod_data_source_file c8cc03197e2.cif
_cod_data_source_block 3
_cod_depositor_comments 'Adding full bibliography for 7121829--7121834.cif.'
_cod_original_cell_volume 2327.0(8)
_cod_database_code 7121830
_shelx_shelxl_version_number 2016/6
_shelx_space_group_comment
;
The symmetry employed for this shelxl refinement is uniquely defined
by the following loop, which should always be used as a source of
symmetry information in preference to the above space-group names.
They are only intended as comments.
;
_shelx_estimated_absorpt_t_min 0.597
_shelx_estimated_absorpt_t_max 0.777

loop_
_space_group_symop_operation_xyz
'x, y, z'
'-x, y+1/2, -z+1/2'
'-x, -y, -z'
'x, -y-1/2, z-1/2'

loop_
_atom_site_label
_atom_site_type_symbol
_atom_site_fract_x
_atom_site_fract_y
_atom_site_fract_z
_atom_site_U_iso_or_equiv
_atom_site_adp_type
_atom_site_occupancy
_atom_site_site_symmetry_order
_atom_site_calc_flag
_atom_site_refinement_flags_posn
_atom_site_refinement_flags_adp
_atom_site_refinement_flags_occupancy
Mn1 Mn 0.500000 0.500000 0.500000 0.0433(4) Uani 1 2 d S . P
S1 S 0.17961(15) 0.18230(18) 0.47794(13) 0.0525(6) Uani 1 1 d . . .
S2 S 0.24396(15) -0.01743(18) 0.59614(13) 0.0524(6) Uani 1 1 d . . .
S3 S 0.03968(15) -0.01651(19) 0.36777(13) 0.0545(6) Uani 1 1 d . . .
S4 S 0.1040(2) -0.2105(2) 0.49054(16) 0.0785(8) Uani 1 1 d . . .
S5 S -0.03577(17) -0.2024(2) 0.23531(14) 0.0643(7) Uani 1 1 d . . .
S6 S 0.0374(3) -0.4167(3) 0.3688(3) 0.1497(19) Uani 1 1 d . . .
O1 O 0.2844(4) 0.4248(5) 0.5735(4) 0.0590(15) Uani 1 1 d . . .
O2 O 0.3979(4) 0.3477(5) 0.4971(3) 0.0503(13) Uani 1 1 d . . .
O3 O 0.4329(4) 0.2289(5) 0.6852(3) 0.0551(15) Uani 1 1 d . . .
O4 O 0.4029(4) 0.0292(5) 0.7152(3) 0.0585(15) Uani 1 1 d . . .
O5 O 0.3913(5) 0.6267(5) 0.5426(4) 0.0547(15) Uani 1 1 d D . .
O6 O 0.5369(5) 0.4380(6) 0.6305(4) 0.0611(16) Uani 1 1 d D . .
N1 N 0.2765(5) -0.1003(8) 0.2756(5) 0.067(2) Uani 1 1 d . . .
C1 C 0.2829(5) 0.2103(7) 0.5456(4) 0.0378(17) Uani 1 1 d . . .
C2 C 0.3115(5) 0.1221(6) 0.6007(4) 0.0396(18) Uani 1 1 d . . .
C3 C 0.1707(5) 0.0246(7) 0.5042(5) 0.0451(19) Uani 1 1 d . . .
C4 C 0.1129(6) -0.0546(7) 0.4602(5) 0.047(2) Uani 1 1 d . . .
C5 C 0.0219(6) -0.1726(7) 0.3368(5) 0.058(2) Uani 1 1 d . . .
C6 C 0.0528(7) -0.2600(8) 0.3904(6) 0.074(3) Uani 1 1 d . . .
C7 C -0.1535(7) -0.2315(15) 0.2592(7) 0.141(6) Uani 1 1 d . . .
H7A H -0.185808 -0.283036 0.215440 0.212 Uiso 1 1 calc R U .
H7B H -0.187491 -0.153546 0.262321 0.212 Uiso 1 1 calc R U .
H7C H -0.152145 -0.274009 0.312999 0.212 Uiso 1 1 calc R U .
C8 C 0.1313(17) -0.4865(12) 0.4289(14) 0.341(19) Uani 1 1 d . . .
H8A H 0.158889 -0.550590 0.395932 0.512 Uiso 1 1 calc R U .
H8B H 0.107997 -0.523356 0.478701 0.512 Uiso 1 1 calc R U .
H8C H 0.179561 -0.424876 0.445844 0.512 Uiso 1 1 calc R U .
C9 C 0.3263(6) 0.3407(7) 0.5386(5) 0.0434(19) Uani 1 1 d . . .
C10 C 0.3899(5) 0.1281(8) 0.6729(4) 0.0454(19) Uani 1 1 d . . .
C11 C 0.3115(7) 0.0136(10) 0.2749(7) 0.077(3) Uani 1 1 d . . .
H11 H 0.292835 0.065674 0.228947 0.093 Uiso 1 1 calc R U .
C12 C 0.3726(7) 0.0570(10) 0.3374(7) 0.079(3) Uani 1 1 d . . .
H12 H 0.395183 0.138949 0.335425 0.095 Uiso 1 1 calc R U .
C13 C 0.4024(7) -0.0180(11) 0.4044(6) 0.071(3) Uani 1 1 d . . .
C14 C 0.3674(8) -0.1387(11) 0.4067(6) 0.083(3) Uani 1 1 d . . .
H14 H 0.386911 -0.192395 0.451497 0.099 Uiso 1 1 calc R U .
C15 C 0.3028(8) -0.1773(9) 0.3405(7) 0.081(3) Uani 1 1 d . . .
H15 H 0.277097 -0.257784 0.341002 0.097 Uiso 1 1 calc R U .
C16 C 0.4804(8) 0.0367(10) 0.4722(6) 0.090(4) Uani 1 1 d . . .
H16 H 0.497301 0.121023 0.471562 0.108 Uiso 1 1 calc R U .
C17 C 0.2107(7) -0.1453(11) 0.2042(6) 0.096(4) Uani 1 1 d . . .
H17A H 0.246853 -0.188582 0.164251 0.144 Uiso 1 1 calc R U .
H17B H 0.177593 -0.075391 0.176540 0.144 Uiso 1 1 calc R U .
H17C H 0.164390 -0.201586 0.225100 0.144 Uiso 1 1 calc R U .
O7 O 0.4257(4) 0.7663(5) 0.6866(3) 0.0542(14) Uiso 1 1 d . . .
H5A H 0.351(4) 0.575(5) 0.554(5) 0.05(3) Uiso 1 1 d D . .
H5B H 0.413(6) 0.670(6) 0.582(4) 0.07(3) Uiso 1 1 d D . .
H6A H 0.553(8) 0.487(8) 0.669(5) 0.12(5) Uiso 1 1 d D . .
H6B H 0.501(6) 0.380(6) 0.640(6) 0.09(4) Uiso 1 1 d D . .

loop_
_atom_site_aniso_label
_atom_site_aniso_U_11
_atom_site_aniso_U_22
_atom_site_aniso_U_33
_atom_site_aniso_U_23
_atom_site_aniso_U_13
_atom_site_aniso_U_12
Mn1 0.0540(11) 0.0385(9) 0.0372(9) 0.0015(7) 0.0032(7) -0.0063(8)
S1 0.0551(13) 0.0428(11) 0.0554(13) 0.0056(10) -0.0174(10) -0.0087(10)
S2 0.0623(14) 0.0440(11) 0.0478(12) 0.0079(10) -0.0111(10) -0.0125(10)
S3 0.0592(14) 0.0481(12) 0.0531(13) 0.0001(10) -0.0104(10) -0.0077(11)
S4 0.110(2) 0.0496(13) 0.0674(16) 0.0109(12) -0.0362(14) -0.0242(14)
S5 0.0700(16) 0.0691(15) 0.0517(13) -0.0095(12) -0.0051(11) -0.0062(13)
S6 0.214(4) 0.0439(15) 0.167(3) -0.0051(19) -0.112(3) -0.014(2)
O1 0.062(4) 0.045(3) 0.071(4) -0.011(3) 0.011(3) -0.004(3)
O2 0.057(4) 0.044(3) 0.050(3) -0.002(3) 0.006(3) -0.009(3)
O3 0.064(4) 0.050(3) 0.046(3) 0.010(3) -0.020(3) -0.018(3)
O4 0.081(4) 0.047(3) 0.044(3) 0.009(3) -0.015(3) 0.000(3)
O5 0.069(4) 0.044(4) 0.051(4) -0.005(3) 0.005(3) -0.010(3)
O6 0.089(5) 0.057(4) 0.035(3) -0.003(3) -0.007(3) -0.022(4)
N1 0.054(5) 0.087(6) 0.060(5) 0.003(5) 0.006(4) 0.013(4)
C1 0.036(4) 0.043(4) 0.033(4) 0.000(3) 0.001(3) -0.005(3)
C2 0.046(5) 0.032(4) 0.040(4) -0.002(3) -0.001(3) -0.007(3)
C3 0.052(5) 0.036(4) 0.045(4) 0.002(3) -0.005(4) -0.009(4)
C4 0.054(5) 0.041(4) 0.045(5) -0.001(4) -0.004(4) -0.005(4)
C5 0.070(6) 0.044(5) 0.056(5) -0.013(4) -0.018(4) 0.000(4)
C6 0.099(8) 0.044(5) 0.073(6) -0.004(5) -0.028(6) -0.020(5)
C7 0.077(8) 0.262(18) 0.087(8) -0.052(10) 0.015(7) -0.061(10)
C8 0.49(3) 0.045(7) 0.42(3) -0.013(13) -0.36(3) 0.029(14)
C9 0.055(5) 0.037(4) 0.035(4) 0.002(4) -0.013(4) -0.011(4)
C10 0.044(5) 0.060(5) 0.032(4) 0.000(4) 0.000(3) 0.001(4)
C11 0.076(7) 0.074(7) 0.083(8) 0.029(6) 0.014(6) -0.001(6)
C12 0.076(7) 0.086(8) 0.077(7) 0.017(6) 0.012(6) 0.002(6)
C13 0.053(6) 0.087(8) 0.073(7) -0.012(6) 0.013(5) 0.019(6)
C14 0.102(9) 0.095(9) 0.053(6) 0.018(6) 0.014(6) 0.034(7)
C15 0.098(8) 0.065(6) 0.082(7) 0.017(6) 0.024(6) 0.012(6)
C16 0.105(9) 0.079(8) 0.092(9) 0.029(6) 0.040(7) 0.037(7)
C17 0.080(8) 0.135(10) 0.073(7) -0.001(7) 0.008(6) -0.006(7)

loop_
_atom_type_symbol
_atom_type_description
_atom_type_scat_dispersion_real
_atom_type_scat_dispersion_imag
_atom_type_scat_source
C C 0.0033 0.0016 'International Tables Vol C Tables 4.2.6.8 and 6.1.1.4'
H H 0.0000 0.0000 'International Tables Vol C Tables 4.2.6.8 and 6.1.1.4'
N N 0.0061 0.0033 'International Tables Vol C Tables 4.2.6.8 and 6.1.1.4'
O O 0.0106 0.0060 'International Tables Vol C Tables 4.2.6.8 and 6.1.1.4'
S S 0.1246 0.1234 'International Tables Vol C Tables 4.2.6.8 and 6.1.1.4'
Mn Mn 0.3368 0.7283 'International Tables Vol C Tables 4.2.6.8 and 6.1.1.4'

loop_
_geom_angle_atom_site_label_1
_geom_angle_atom_site_label_2
_geom_angle_atom_site_label_3
_geom_angle
_geom_angle_site_symmetry_1
_geom_angle_site_symmetry_3
O2 Mn1 O2 180.0 . 3_666
O2 Mn1 O6 83.6(2) . .
O2 Mn1 O6 96.4(2) 3_666 .
O2 Mn1 O6 96.4(2) . 3_666
O2 Mn1 O6 83.6(2) 3_666 3_666
O6 Mn1 O6 180.00(11) . 3_666
O2 Mn1 O5 90.0(2) . 3_666
O2 Mn1 O5 90.0(2) 3_666 3_666
O6 Mn1 O5 89.6(2) . 3_666
O6 Mn1 O5 90.4(2) 3_666 3_666
O2 Mn1 O5 90.0(2) . .
O2 Mn1 O5 90.0(2) 3_666 .
O6 Mn1 O5 90.4(2) . .
O6 Mn1 O5 89.6(2) 3_666 .
O5 Mn1 O5 180.0(2) 3_666 .
C1 S1 C3 95.4(3) . .
C3 S2 C2 94.8(3) . .
C5 S3 C4 93.9(4) . .
C4 S4 C6 94.3(4) . .
C7 S5 C5 101.3(5) . .
C8 S6 C6 103.9(6) . .
C9 O2 Mn1 126.3(5) . .
C11 N1 C15 120.1(9) . .
C11 N1 C17 120.3(9) . .
C15 N1 C17 119.6(9) . .
C2 C1 C9 127.0(6) . .
C2 C1 S1 117.7(5) . .
C9 C1 S1 115.1(5) . .
C1 C2 C10 128.5(7) . .
C1 C2 S2 116.8(5) . .
C10 C2 S2 114.5(5) . .
C4 C3 S1 123.3(6) . .
C4 C3 S2 123.4(6) . .
S1 C3 S2 113.3(4) . .
C3 C4 S4 121.6(6) . .
C3 C4 S3 124.7(6) . .
S4 C4 S3 113.7(4) . .
C6 C5 S3 118.1(6) . .
C6 C5 S5 123.9(6) . .
S3 C5 S5 118.0(5) . .
C5 C6 S6 122.7(7) . .
C5 C6 S4 116.7(6) . .
S6 C6 S4 120.4(5) . .
O1 C9 O2 128.9(7) . .
O1 C9 C1 115.4(7) . .
O2 C9 C1 115.7(7) . .
O3 C10 O4 127.3(7) . .
O3 C10 C2 117.5(7) . .
O4 C10 C2 115.2(7) . .
N1 C11 C12 122.1(10) . .
C11 C12 C13 120.0(10) . .
C12 C13 C14 119.1(10) . .
C12 C13 C16 116.9(10) . .
C14 C13 C16 123.8(10) . .
C15 C14 C13 117.9(9) . .
N1 C15 C14 120.6(10) . .
C16 C16 C13 118.1(14) 3_656 .

loop_
_geom_bond_atom_site_label_1
_geom_bond_atom_site_label_2
_geom_bond_distance
_geom_bond_site_symmetry_2
Mn1 O2 2.155(5) .
Mn1 O2 2.155(5) 3_666
Mn1 O6 2.175(6) .
Mn1 O6 2.175(6) 3_666
Mn1 O5 2.179(6) 3_666
Mn1 O5 2.179(6) .
S1 C1 1.733(7) .
S1 C3 1.740(7) .
S2 C3 1.750(7) .
S2 C2 1.758(7) .
S3 C5 1.746(8) .
S3 C4 1.746(7) .
S4 C4 1.738(8) .
S4 C6 1.751(9) .
S5 C7 1.742(10) .
S5 C5 1.750(8) .
S6 C8 1.711(14) .
S6 C6 1.715(8) .
O1 C9 1.227(9) .
O2 C9 1.244(9) .
O3 C10 1.236(9) .
O4 C10 1.252(9) .
N1 C11 1.310(11) .
N1 C15 1.336(11) .
N1 C17 1.464(11) .
C1 C2 1.316(9) .
C1 C9 1.524(10) .
C2 C10 1.503(9) .
C3 C4 1.318(9) .
C5 C6 1.305(11) .
C11 C12 1.323(13) .
C12 C13 1.360(12) .
C13 C14 1.378(14) .
C13 C16 1.562(14) .
C14 C15 1.374(13) .
C16 C16 1.261(17) 3_656

loop_
_geom_torsion_atom_site_label_1
_geom_torsion_atom_site_label_2
_geom_torsion_atom_site_label_3
_geom_torsion_atom_site_label_4
_geom_torsion
_geom_torsion_site_symmetry_4
C3 S1 C1 C2 -10.2(7) .
C3 S1 C1 C9 174.4(6) .
C9 C1 C2 C10 3.3(13) .
S1 C1 C2 C10 -171.5(6) .
C9 C1 C2 S2 177.4(6) .
S1 C1 C2 S2 2.6(8) .
C3 S2 C2 C1 6.4(7) .
C3 S2 C2 C10 -178.7(6) .
C1 S1 C3 C4 -167.5(7) .
C1 S1 C3 S2 14.0(5) .
C2 S2 C3 C4 168.6(7) .
C2 S2 C3 S1 -12.9(5) .
S1 C3 C4 S4 -178.2(5) .
S2 C3 C4 S4 0.2(11) .
S1 C3 C4 S3 2.2(11) .
S2 C3 C4 S3 -179.4(5) .
C6 S4 C4 C3 -161.5(8) .
C6 S4 C4 S3 18.1(6) .
C5 S3 C4 C3 162.7(8) .
C5 S3 C4 S4 -16.9(5) .
C4 S3 C5 C6 8.5(9) .
C4 S3 C5 S5 -171.2(5) .
C7 S5 C5 C6 81.7(11) .
C7 S5 C5 S3 -98.6(7) .
S3 C5 C6 S6 178.5(6) .
S5 C5 C6 S6 -1.8(14) .
S3 C5 C6 S4 2.9(12) .
S5 C5 C6 S4 -177.4(5) .
C8 S6 C6 C5 153.2(14) .
C8 S6 C6 S4 -31.4(13) .
C4 S4 C6 C5 -12.8(9) .
C4 S4 C6 S6 171.5(7) .
Mn1 O2 C9 O1 18.7(11) .
Mn1 O2 C9 C1 -162.8(4) .
C2 C1 C9 O1 -97.6(9) .
S1 C1 C9 O1 77.3(7) .
C2 C1 C9 O2 83.7(9) .
S1 C1 C9 O2 -101.4(7) .
C1 C2 C10 O3 2.0(12) .
S2 C2 C10 O3 -172.2(6) .
C1 C2 C10 O4 -179.2(8) .
S2 C2 C10 O4 6.6(9) .
C15 N1 C11 C12 -0.5(15) .
C17 N1 C11 C12 -178.7(9) .
N1 C11 C12 C13 1.2(16) .
C11 C12 C13 C14 -0.7(15) .
C11 C12 C13 C16 175.6(9) .
C12 C13 C14 C15 -0.5(15) .
C16 C13 C14 C15 -176.5(9) .
C11 N1 C15 C14 -0.8(14) .
C17 N1 C15 C14 177.5(9) .
C13 C14 C15 N1 1.2(15) .
C12 C13 C16 C16 -169.6(12) 3_656
C14 C13 C16 C16 6.5(18) 3_656
